data_7021421
loop_
_publ_author_name
'Pad\<elkov\'a, Zde\<nka'
'Svec, Petr'
'Pejchal, Vladim\'ir'
'R\%u\<zi\<cka, Ale\<s'

_publ_section_title
;
 Activation of E-Cl bonds (E = C, Si, Ge and Sn) by a C,N-chelated
 stannylene.
;
_journal_issue 21
_journal_name_full 'Dalton transactions (Cambridge, England : 2003)'
_journal_page_first 7660
_journal_page_last 7671
_journal_paper_doi 10.1039/c3dt50278c
_journal_volume 42
_journal_year 2013
_chemical_formula_moiety 'C72 H60 Ge4 O8 Sn6'
_chemical_formula_sum 'C72 H60 Ge4 O8 Sn6'
_chemical_formula_weight 2055.70
_chemical_name_systematic
;
?
;
_space_group_IT_number 173
_symmetry_cell_setting hexagonal
_symmetry_space_group_name_Hall 'P 6c'
_symmetry_space_group_name_H-M 'P 63'
_atom_sites_solution_hydrogens geom
_atom_sites_solution_primary direct
_atom_sites_solution_secondary difmap
_audit_creation_method SHELXL-97
_cell_angle_alpha 90
_cell_angle_beta 90
_cell_angle_gamma 120
_cell_formula_units_Z 2
_cell_length_a 16.0010(7)
_cell_length_b 16.0010(7)
_cell_length_c 17.4671(15)
_cell_measurement_reflns_used 24025
_cell_measurement_temperature 150(1)
_cell_measurement_theta_max 27.5
_cell_measurement_theta_min 1
_cell_volume 3873.0(4)
_computing_cell_refinement 'COLLECT and DENZO'
_computing_data_collection 'COLLECT (Hooft, 1998) and DENZO (Otwinowski & Minor, 1997)'
_computing_data_reduction 'COLLECT and DENZO'
_computing_molecular_graphics 'PLATON (Spek, 2003)'
_computing_publication_material 'SHELXL-97 (Sheldrick, 2008)'
_computing_structure_refinement 'SHELXL-97 (Sheldrick, 1997)'
_computing_structure_solution 'SIR92 (Altomare et al., 1994)'
_diffrn_ambient_temperature 150(1)
_diffrn_detector_area_resol_mean 9.091
_diffrn_measured_fraction_theta_full 0.994
_diffrn_measured_fraction_theta_max 0.994
_diffrn_measurement_device_type 'Bruker Nonius KappaCCD area detector'
_diffrn_measurement_method '\f and \w scans to fill the Ewald sphere'
_diffrn_radiation_monochromator graphite
_diffrn_radiation_source 'fine-focus sealed tube'
_diffrn_radiation_type MoK\a
_diffrn_radiation_wavelength 0.71073
_diffrn_reflns_av_R_equivalents 0.0648
_diffrn_reflns_av_sigmaI/netI 0.0422
_diffrn_reflns_limit_h_max 17
_diffrn_reflns_limit_h_min -20
_diffrn_reflns_limit_k_max 17
_diffrn_reflns_limit_k_min -18
_diffrn_reflns_limit_l_max 22
_diffrn_reflns_limit_l_min -22
_diffrn_reflns_number 23910
_diffrn_reflns_theta_full 27.50
_diffrn_reflns_theta_max 27.50
_diffrn_reflns_theta_min 2.80
_diffrn_standards_number 0
_exptl_absorpt_coefficient_mu 3.476
_exptl_absorpt_correction_T_max 0.675
_exptl_absorpt_correction_T_min 0.460
_exptl_absorpt_correction_type integration
_exptl_absorpt_process_details
;
Gaussian integration (Coppens, 1970)
;
_exptl_crystal_colour colourless
_exptl_crystal_density_diffrn 1.763
_exptl_crystal_density_method 'not measured'
_exptl_crystal_description plate
_exptl_crystal_F_000 1968
_exptl_crystal_size_max 0.29
_exptl_crystal_size_mid 0.22
_exptl_crystal_size_min 0.12
_platon_squeeze_details
;
;
_refine_diff_density_max 0.494
_refine_diff_density_min -0.805
_refine_diff_density_rms 0.097
_refine_ls_abs_structure_details 'Flack H D (1983), Acta Cryst. A39, 876-881'
_refine_ls_abs_structure_Flack 0.010(14)
_refine_ls_extinction_method none
_refine_ls_goodness_of_fit_ref 1.056
_refine_ls_hydrogen_treatment constr
_refine_ls_matrix_type full
_refine_ls_number_parameters 271
_refine_ls_number_reflns 5862
_refine_ls_number_restraints 1
_refine_ls_restrained_S_all 1.056
_refine_ls_R_factor_all 0.0459
_refine_ls_R_factor_gt 0.0342
_refine_ls_shift/su_max 0.001
_refine_ls_shift/su_mean 0.000
_refine_ls_structure_factor_coef Fsqd
_refine_ls_weighting_details 'calc w=1/[\s^2^(Fo^2^)+(0.0252P)^2^+5.5113P] where P=(Fo^2^+2Fc^2^)/3'
_refine_ls_weighting_scheme calc
_refine_ls_wR_factor_gt 0.0673
_refine_ls_wR_factor_ref 0.0723
_reflns_number_gt 5053
_reflns_number_total 5862
_reflns_threshold_expression >2sigma(I)
_cod_data_source_file c3dt50278c.txt
_cod_data_source_block shelxl5
_cod_depositor_comments
;
The following automatic conversions were performed:

'_symmetry_cell_setting' value 'Hexagonal' changed to 'hexagonal'
according to /home/saulius/struct/CIF-dictionaries/cif_core.dic
dictionary named 'cif_core.dic' version 2.4.2 from 2011-04-26.

Automatic conversion script
Id: cif_fix_values 1891 2012-01-12 08:04:46Z andrius 
;
_cod_database_code 7021421

loop_
_symmetry_equiv_pos_as_xyz
'x, y, z'
'-x, -y, z+1/2'
'-y, x-y, z'
'-x+y, -x, z'
'x-y, x, z+1/2'
'y, -x+y, z+1/2'

loop_
_atom_site_label
_atom_site_type_symbol
_atom_site_fract_x
_atom_site_fract_y
_atom_site_fract_z
_atom_site_U_iso_or_equiv
_atom_site_adp_type
_atom_site_occupancy
_atom_site_symmetry_multiplicity
_atom_site_calc_flag
_atom_site_refinement_flags
Sn1 Sn 0.64583(2) 0.19694(2) 0.25851(2) 0.02401(8) Uani 1 1 d .
Sn2 Sn 0.52938(2) 0.22053(2) 0.094145(19) 0.02536(9) Uani 1 1 d .
Ge2 Ge 0.6667 0.3333 -0.08387(6) 0.02239(19) Uani 1 3 d S
Ge1 Ge 0.37721(3) 0.09361(3) 0.25482(3) 0.02308(11) Uani 1 1 d .
O3 O 0.6667 0.3333 0.2842(3) 0.0212(13) Uani 1 3 d S
O2 O 0.6447(2) 0.2139(2) 0.1399(2) 0.0222(7) Uani 1 1 d .
O4 O 0.6667 0.3333 0.0187(3) 0.0268(14) Uani 1 3 d S
O1 O 0.4927(2) 0.1926(2) 0.2294(2) 0.0258(8) Uani 1 1 d .
C1 C 0.3543(4) -0.0140(4) 0.1889(3) 0.0278(11) Uani 1 1 d .
C14 C 0.2075(4) 0.1080(4) 0.2921(4) 0.0368(13) Uani 1 1 d .
H14 H 0.2080 0.0780 0.3375 0.044 Uiso 1 1 d R
C8 C 0.3063(5) -0.0320(4) 0.3854(4) 0.0382(14) Uani 1 1 d .
H8 H 0.2602 -0.0750 0.3513 0.046 Uiso 1 1 d R
C7 C 0.3772(4) 0.0585(4) 0.3612(3) 0.0299(12) Uani 1 1 d .
C13 C 0.2800(3) 0.1306(4) 0.2380(3) 0.0265(11) Uani 1 1 d .
C20 C 0.8726(4) 0.3913(4) -0.0928(3) 0.0320(12) Uani 1 1 d .
H20 H 0.8817 0.4341 -0.0533 0.038 Uiso 1 1 d R
C6 C 0.4034(5) -0.0641(4) 0.2012(3) 0.0399(14) Uani 1 1 d .
H6 H 0.4447 -0.0483 0.2429 0.048 Uiso 1 1 d R
C15 C 0.1344(4) 0.1283(4) 0.2808(4) 0.0415(16) Uani 1 1 d .
H15 H 0.0854 0.1104 0.3168 0.050 Uiso 1 1 d R
C21 C 0.9505(4) 0.3882(4) -0.1220(4) 0.0387(14) Uani 1 1 d .
H21 H 1.0117 0.4289 -0.1023 0.046 Uiso 1 1 d R
C2 C 0.2897(4) -0.0426(5) 0.1272(4) 0.0400(15) Uani 1 1 d .
H2 H 0.2560 -0.0104 0.1172 0.048 Uiso 1 1 d R
C19 C 0.7800(4) 0.3316(4) -0.1212(3) 0.0248(11) Uani 1 1 d .
C23 C 0.8491(4) 0.2688(4) -0.2129(4) 0.0455(16) Uani 1 1 d .
H23 H 0.8416 0.2284 -0.2538 0.055 Uiso 1 1 d R
C12 C 0.4464(4) 0.1191(5) 0.4130(4) 0.0420(14) Uani 1 1 d .
H12 H 0.4965 0.1792 0.3980 0.050 Uiso 1 1 d R
C16 C 0.1341(5) 0.1740(5) 0.2127(4) 0.0457(16) Uani 1 1 d .
H16 H 0.0849 0.1878 0.2039 0.055 Uiso 1 1 d R
C17 C 0.2052(5) 0.2002(5) 0.1612(4) 0.0448(15) Uani 1 1 d .
H17 H 0.2053 0.2340 0.1178 0.054 Uiso 1 1 d R
C22 C 0.9386(5) 0.3262(5) -0.1810(4) 0.0460(17) Uani 1 1 d .
H22 H 0.9913 0.3230 -0.1997 0.055 Uiso 1 1 d R
C18 C 0.2776(4) 0.1785(4) 0.1717(3) 0.0389(14) Uani 1 1 d .
H18 H 0.3248 0.1959 0.1343 0.047 Uiso 1 1 d R
C5 C 0.3901(5) -0.1389(5) 0.1547(4) 0.0489(17) Uani 1 1 d .
H5 H 0.4254 -0.1702 0.1613 0.059 Uiso 1 1 d R
C4 C 0.3255(5) -0.1663(4) 0.0936(5) 0.0544(17) Uani 1 1 d .
H4 H 0.3136 -0.2192 0.0636 0.065 Uiso 1 1 d R
C24 C 0.7701(4) 0.2703(4) -0.1816(4) 0.0376(14) Uani 1 1 d .
H24 H 0.7092 0.2302 -0.2022 0.045 Uiso 1 1 d R
C9 C 0.3037(6) -0.0597(6) 0.4629(4) 0.0525(18) Uani 1 1 d .
H9 H 0.2552 -0.1197 0.4796 0.063 Uiso 1 1 d R
C11 C 0.4425(6) 0.0899(6) 0.4885(4) 0.058(2) Uani 1 1 d .
H11 H 0.4869 0.1320 0.5240 0.069 Uiso 1 1 d R
C3 C 0.2768(5) -0.1178(5) 0.0810(4) 0.0545(19) Uani 1 1 d .
H3 H 0.2348 -0.1356 0.0396 0.065 Uiso 1 1 d R
C10 C 0.3713(6) -0.0005(6) 0.5120(4) 0.059(2) Uani 1 1 d .
H10 H 0.3705 -0.0199 0.5623 0.071 Uiso 1 1 d R

loop_
_atom_site_aniso_label
_atom_site_aniso_U_11
_atom_site_aniso_U_22
_atom_site_aniso_U_33
_atom_site_aniso_U_23
_atom_site_aniso_U_13
_atom_site_aniso_U_12
Sn1 0.03100(17) 0.02036(15) 0.02189(15) 0.00284(16) 0.00130(17) 0.01377(13)
Sn2 0.02229(16) 0.02364(16) 0.02905(18) -0.00570(18) -0.00758(18) 0.01065(13)
Ge2 0.0247(4) 0.023 0.0189(4) 0.000 0.000 0.012
Ge1 0.0207(2) 0.0210(2) 0.0235(2) 0.0018(3) 0.0016(3) 0.00744(18)
O3 0.020(3) 0.017 0.025(3) 0.000 0.000 0.009
O2 0.0232(17) 0.0222(17) 0.0210(17) 0.0008(14) -0.0009(14) 0.0113(15)
O4 0.031(3) 0.031 0.018(3) 0.000 0.000 0.016
O1 0.0218(17) 0.0244(17) 0.0253(18) 0.0029(14) 0.0038(14) 0.0071(15)
C1 0.024(2) 0.023(3) 0.028(3) 0.000(2) 0.002(2) 0.005(2)
C14 0.036(3) 0.035(3) 0.037(3) 0.008(3) 0.002(3) 0.015(3)
C8 0.041(3) 0.037(3) 0.038(3) 0.012(3) 0.004(3) 0.021(3)
C7 0.032(3) 0.028(3) 0.035(3) 0.003(2) 0.000(2) 0.018(2)
C13 0.022(2) 0.025(2) 0.028(3) -0.005(2) -0.005(2) 0.008(2)
C20 0.027(3) 0.024(3) 0.036(3) 0.005(2) 0.005(2) 0.006(2)
C6 0.053(4) 0.045(4) 0.028(3) -0.001(3) 0.003(3) 0.029(3)
C15 0.022(3) 0.047(4) 0.051(4) 0.012(3) 0.013(3) 0.014(3)
C21 0.026(3) 0.034(3) 0.051(4) 0.007(3) 0.002(3) 0.011(2)
C2 0.033(3) 0.038(3) 0.040(3) -0.008(3) -0.010(3) 0.011(3)
C19 0.029(3) 0.023(2) 0.022(3) 0.007(2) 0.008(2) 0.013(2)
C23 0.038(3) 0.036(3) 0.059(4) -0.013(3) 0.014(3) 0.017(3)
C12 0.044(3) 0.049(4) 0.036(3) -0.007(3) -0.003(3) 0.025(3)
C16 0.037(3) 0.052(4) 0.058(4) 0.001(3) -0.006(3) 0.029(3)
C17 0.049(4) 0.056(4) 0.038(3) 0.006(3) -0.006(3) 0.032(3)
C22 0.041(4) 0.032(3) 0.067(5) 0.011(3) 0.026(3) 0.021(3)
C18 0.034(3) 0.049(4) 0.033(3) 0.003(3) 0.001(3) 0.021(3)
C5 0.053(4) 0.041(4) 0.052(4) -0.005(3) 0.011(3) 0.023(3)
C4 0.059(4) 0.042(3) 0.052(4) -0.021(4) 0.002(4) 0.017(3)
C24 0.027(3) 0.035(3) 0.051(4) -0.009(3) 0.002(3) 0.016(3)
C9 0.068(5) 0.063(5) 0.043(4) 0.016(4) 0.014(4) 0.044(4)
C11 0.078(5) 0.096(6) 0.026(3) -0.012(4) -0.011(4) 0.063(5)
C3 0.043(4) 0.058(4) 0.052(5) -0.031(4) -0.019(3) 0.018(3)
C10 0.086(6) 0.085(6) 0.034(4) 0.024(4) 0.016(4) 0.063(5)

loop_
_atom_type_symbol
_atom_type_description
_atom_type_scat_dispersion_real
_atom_type_scat_dispersion_imag
_atom_type_scat_source
C C 0.0033 0.0016 'International Tables Vol C Tables 4.2.6.8 and 6.1.1.4'
H H 0.0000 0.0000 'International Tables Vol C Tables 4.2.6.8 and 6.1.1.4'
Ge Ge 0.1547 1.8001 'International Tables Vol C Tables 4.2.6.8 and 6.1.1.4'
O O 0.0106 0.0060 'International Tables Vol C Tables 4.2.6.8 and 6.1.1.4'
Sn Sn -0.6537 1.4246 'International Tables Vol C Tables 4.2.6.8 and 6.1.1.4'

loop_
_exptl_crystal_face_index_h
_exptl_crystal_face_index_k
_exptl_crystal_face_index_l
_exptl_crystal_face_perp_dist
-1 1 0 0.062
1 -1 0 0.108
0 1 0 0.097
0 -1 0 0.115
0 0 1 0.060
0 0 -1 0.060
-1 0 0 0.130
1 0 0 0.153

loop_
_geom_angle_atom_site_label_1
_geom_angle_atom_site_label_2
_geom_angle_atom_site_label_3
_geom_angle
_geom_angle_site_symmetry_1
_geom_angle_site_symmetry_3
O3 Sn1 O2 94.86(19) . .
O3 Sn1 O1 76.36(10) . 3_655
O2 Sn1 O1 76.69(12) . 3_655
O3 Sn1 O1 73.20(9) . .
O2 Sn1 O1 74.18(12) . .
O1 Sn1 O1 135.31(14) 3_655 .
O2 Sn2 O2 94.97(18) . 4_665
O2 Sn2 O4 75.37(12) . .
O2 Sn2 O4 75.13(12) 4_665 .
O2 Sn2 O1 75.67(13) . .
O2 Sn2 O1 74.70(13) 4_665 .
O4 Sn2 O1 135.62(15) . .
O4 Ge2 C19 109.64(16) . .
O4 Ge2 C19 109.63(16) . 4_665
C19 Ge2 C19 109.34(16) . 4_665
O4 Ge2 C19 109.62(16) . 3_655
C19 Ge2 C19 109.31(16) . 3_655
C19 Ge2 C19 109.28(16) 4_665 3_655
O1 Ge1 C7 110.1(2) . .
O1 Ge1 C13 108.85(19) . .
C7 Ge1 C13 110.4(2) . .
O1 Ge1 C1 106.91(19) . .
C7 Ge1 C1 109.7(2) . .
C13 Ge1 C1 110.8(2) . .
Sn1 O3 Sn1 115.54(12) . 3_655
Sn1 O3 Sn1 115.50(11) . 4_665
Sn1 O3 Sn1 115.48(11) 3_655 4_665
Sn2 O2 Sn2 116.15(16) . 3_655
Sn2 O2 Sn1 117.17(16) . .
Sn2 O2 Sn1 113.79(15) 3_655 .
Ge2 O4 Sn2 123.01(12) . 3_655
Ge2 O4 Sn2 123.00(12) . .
Sn2 O4 Sn2 93.17(16) 3_655 .
Ge2 O4 Sn2 122.99(12) . 4_665
Sn2 O4 Sn2 93.16(16) 3_655 4_665
Sn2 O4 Sn2 93.14(16) . 4_665
Ge1 O1 Sn1 126.46(17) . 4_665
Ge1 O1 Sn2 116.95(17) . .
Sn1 O1 Sn2 94.73(12) 4_665 .
Ge1 O1 Sn1 123.08(16) . .
Sn1 O1 Sn1 94.73(12) 4_665 .
Sn2 O1 Sn1 92.87(11) . .
C6 C1 C2 117.8(5) . .
C6 C1 Ge1 120.5(4) . .
C2 C1 Ge1 121.7(4) . .
C15 C14 C13 122.5(6) . .
C15 C14 H14 118.1 . .
C13 C14 H14 119.4 . .
C7 C8 C9 119.9(7) . .
C7 C8 H8 120.7 . .
C9 C8 H8 119.5 . .
C8 C7 C12 118.9(6) . .
C8 C7 Ge1 118.4(5) . .
C12 C7 Ge1 122.6(4) . .
C14 C13 C18 117.0(5) . .
C14 C13 Ge1 120.5(4) . .
C18 C13 Ge1 122.5(4) . .
C21 C20 C19 121.1(5) . .
C21 C20 H20 119.5 . .
C19 C20 H20 119.4 . .
C5 C6 C1 121.8(6) . .
C5 C6 H6 118.6 . .
C1 C6 H6 119.6 . .
C14 C15 C16 118.0(6) . .
C14 C15 H15 121.0 . .
C16 C15 H15 121.0 . .
C20 C21 C22 120.3(6) . .
C20 C21 H21 119.7 . .
C22 C21 H21 120.0 . .
C3 C2 C1 120.0(6) . .
C3 C2 H2 120.0 . .
C1 C2 H2 120.0 . .
C20 C19 C24 117.4(5) . .
C20 C19 Ge2 123.5(4) . .
C24 C19 Ge2 119.1(4) . .
C22 C23 C24 118.7(6) . .
C22 C23 H23 120.4 . .
C24 C23 H23 120.8 . .
C7 C12 C11 119.9(6) . .
C7 C12 H12 120.9 . .
C11 C12 H12 119.1 . .
C17 C16 C15 120.7(6) . .
C17 C16 H16 120.0 . .
C15 C16 H16 119.3 . .
C16 C17 C18 121.3(6) . .
C16 C17 H17 118.9 . .
C18 C17 H17 119.8 . .
C23 C22 C21 120.6(6) . .
C23 C22 H22 119.4 . .
C21 C22 H22 120.0 . .
C17 C18 C13 120.4(6) . .
C17 C18 H18 119.3 . .
C13 C18 H18 120.3 . .
C6 C5 C4 119.6(6) . .
C6 C5 H5 121.7 . .
C4 C5 H5 118.6 . .
C3 C4 C5 119.2(6) . .
C3 C4 H4 120.6 . .
C5 C4 H4 120.0 . .
C23 C24 C19 121.7(6) . .
C23 C24 H24 118.9 . .
C19 C24 H24 119.3 . .
C10 C9 C8 120.4(7) . .
C10 C9 H9 119.6 . .
C8 C9 H9 120.1 . .
C10 C11 C12 120.6(7) . .
C10 C11 H11 119.3 . .
C12 C11 H11 120.0 . .
C4 C3 C2 121.6(7) . .
C4 C3 H3 118.8 . .
C2 C3 H3 119.6 . .
C9 C10 C11 120.2(7) . .
C9 C10 H10 120.0 . .
C11 C10 H10 119.8 . .

loop_
_geom_bond_atom_site_label_1
_geom_bond_atom_site_label_2
_geom_bond_distance
_geom_bond_site_symmetry_2
Sn1 O3 2.0844(14) .
Sn1 O2 2.090(4) .
Sn1 O1 2.323(3) 3_655
Sn1 O1 2.469(3) .
Sn2 O2 2.063(3) .
Sn2 O2 2.079(3) 4_665
Sn2 O4 2.420(3) .
Sn2 O1 2.422(3) .
Ge2 O4 1.791(6) .
Ge2 C19 1.940(5) .
Ge2 C19 1.941(5) 4_665
Ge2 C19 1.941(5) 3_655
Ge1 O1 1.787(3) .
Ge1 C7 1.941(6) .
Ge1 C13 1.943(5) .
Ge1 C1 1.947(5) .
O3 Sn1 2.0849(14) 3_655
O3 Sn1 2.0859(14) 4_665
O2 Sn2 2.079(3) 3_655
O4 Sn2 2.419(3) 3_655
O4 Sn2 2.420(3) 4_665
O1 Sn1 2.323(3) 4_665
C1 C6 1.390(8) .
C1 C2 1.403(8) .
C14 C15 1.377(8) .
C14 C13 1.396(8) .
C14 H14 0.9301 .
C8 C7 1.385(8) .
C8 C9 1.419(9) .
C8 H8 0.9301 .
C7 C12 1.383(8) .
C13 C18 1.400(8) .
C20 C21 1.371(8) .
C20 C19 1.393(7) .
C20 H20 0.9301 .
C6 C5 1.373(8) .
C6 H6 0.9300 .
C15 C16 1.398(9) .
C15 H15 0.9301 .
C21 C22 1.375(9) .
C21 H21 0.9300 .
C2 C3 1.375(9) .
C2 H2 0.9300 .
C19 C24 1.394(8) .
C23 C22 1.374(9) .
C23 C24 1.390(8) .
C23 H23 0.9300 .
C12 C11 1.389(9) .
C12 H12 0.9301 .
C16 C17 1.342(9) .
C16 H16 0.9300 .
C17 C18 1.379(8) .
C17 H17 0.9301 .
C22 H22 0.9299 .
C18 H18 0.9299 .
C5 C4 1.394(10) .
C5 H5 0.9300 .
C4 C3 1.366(10) .
C4 H4 0.9301 .
C24 H24 0.9300 .
C9 C10 1.334(11) .
C9 H9 0.9299 .
C11 C10 1.383(11) .
C11 H11 0.9300 .
C3 H3 0.9299 .
C10 H10 0.9300 .

loop_
_platon_squeeze_void_nr
_platon_squeeze_void_average_x
_platon_squeeze_void_average_y
_platon_squeeze_void_average_z
_platon_squeeze_void_volume
_platon_squeeze_void_count_electrons
1 0.000 0.000 -0.012 236.6 99.5
2 0.000 0.000 0.488 236.7 97.9
3 0.333 0.667 0.956 19.5 -0.2
4 0.333 0.667 0.214 7.3 -0.1
5 0.667 0.333 0.456 19.5 0.6
6 0.667 0.333 0.714 7.3 0.2
